data_4100092
loop_
_publ_author_name
'Song, Yujiang'
'Haddad, Raid E.'
'Jia, Song-Ling'
'Hok, Saphon'
'Olmstead, Marilyn M.'
'Nurco, Daniel J.'
'Schore, Neal E.'
'Zhang, Jun'
'Ma, Jian-Guo'
'Smith, Kevin M.'
'Gazeau, St\'ephanie'
'P\'ecaut, Jacques'
'Marchon, Jean-Claude'
'Medforth, Craig J.'
'Shelnutt, John A.'

_publ_section_title
;
 Energetics and Structural Consequences of Axial Ligand Coordination in
 Nonplanar Nickel Porphyrins
;
_journal_coden_ASTM JACSAT
_journal_issue 4
_journal_name_full 'Journal of the American Chemical Society'
_journal_page_first 1179
_journal_page_last 1192
_journal_paper_doi 10.1021/ja045309n
_journal_volume 127
_journal_year 2005
_chemical_formula_sum 'C40 H52 N4 Ni'
_chemical_formula_weight 647.57
_chemical_name_common Nickeltetra(n-pentyl)porphyrin
_space_group_IT_number 2
_space_group_name_Hall '-P 1'
_space_group_name_H-M_alt 'P -1'
_symmetry_cell_setting triclinic
_symmetry_space_group_name_Hall '-P 1'
_symmetry_space_group_name_H-M 'P -1'
_cell_angle_alpha 94.557(3)
_cell_angle_beta 97.004(5)
_cell_angle_gamma 109.382(3)
_cell_formula_units_Z 8
_cell_length_a 16.812(3)
_cell_length_b 20.010(3)
_cell_length_c 21.378(4)
_cell_measurement_temperature 90(2)
_cell_volume 6677.7(19)
_cod_database_code 4100092

loop_
_symmetry_equiv_pos_as_xyz
'x, y, z'
'-x, -y, -z'

loop_
_atom_site_label
_atom_site_type_symbol
_atom_site_fract_x
_atom_site_fract_y
_atom_site_fract_z
_atom_site_U_iso_or_equiv
_atom_site_adp_type
_atom_site_occupancy
_atom_site_symmetry_multiplicity
_atom_site_calc_flag
_atom_site_refinement_flags
_atom_site_disorder_assembly
_atom_site_disorder_group
Ni1 Ni 0.15952(4) 0.23079(3) 0.44917(3) 0.01118(14) Uani 1 1 d . . .
N1 N 0.2187(3) 0.22521(19) 0.37867(18) 0.0106(8) Uani 1 1 d . . .
N2 N 0.2178(2) 0.1770(2) 0.49502(18) 0.0090(8) Uani 1 1 d . . .
N3 N 0.0949(3) 0.2319(2) 0.51788(19) 0.0109(8) Uani 1 1 d . . .
N4 N 0.1060(3) 0.2890(2) 0.40632(19) 0.0140(9) Uani 1 1 d . . .
C1 C 0.2282(3) 0.2667(2) 0.3292(2) 0.0118(10) Uani 1 1 d U . .
C2 C 0.2762(3) 0.2435(2) 0.2856(2) 0.0135(10) Uani 1 1 d U . .
H2A H 0.2924 0.2638 0.2484 0.016 Uiso 1 1 calc R . .
C3 C 0.2936(3) 0.1877(2) 0.3078(2) 0.0143(10) Uani 1 1 d U . .
H3A H 0.3229 0.1607 0.2883 0.017 Uiso 1 1 calc R . .
C4 C 0.2599(3) 0.1767(2) 0.3660(2) 0.0120(10) Uani 1 1 d U . .
C5 C 0.2769(3) 0.1310(2) 0.4081(2) 0.0100(9) Uani 1 1 d U . .
C6 C 0.2634(3) 0.1372(2) 0.4709(2) 0.0093(9) Uani 1 1 d U . .
C7 C 0.2999(3) 0.1078(2) 0.5206(2) 0.0089(9) Uani 1 1 d U . .
H7A H 0.3328 0.0777 0.5161 0.011 Uiso 1 1 calc R . .
C8 C 0.2791(3) 0.1308(2) 0.5755(2) 0.0111(9) Uani 1 1 d U . .
H8A H 0.2968 0.1219 0.6169 0.013 Uiso 1 1 calc R . .
C9 C 0.2251(3) 0.1714(2) 0.5589(2) 0.0095(9) Uani 1 1 d U . .
C10 C 0.1761(3) 0.1910(2) 0.6010(2) 0.0089(9) Uani 1 1 d U . .
C11 C 0.1108(3) 0.2152(2) 0.5782(2) 0.0112(10) Uani 1 1 d U . .
C12 C 0.0449(3) 0.2212(2) 0.6139(2) 0.0124(10) Uani 1 1 d U . .
H12A H 0.0419 0.2138 0.6570 0.015 Uiso 1 1 calc R . .
C13 C -0.0115(3) 0.2393(2) 0.5743(2) 0.0127(10) Uani 1 1 d U . .
H13A H -0.0629 0.2449 0.5836 0.015 Uiso 1 1 calc R . .
C14 C 0.0213(3) 0.2484(2) 0.5159(2) 0.0098(9) Uani 1 1 d U . .
C15 C -0.0111(3) 0.2801(2) 0.4678(2) 0.0100(9) Uani 1 1 d U . .
C16 C 0.0346(3) 0.3039(3) 0.4202(2) 0.0144(10) Uani 1 1 d U . .
C17 C 0.0180(3) 0.3540(3) 0.3801(2) 0.0131(10) Uani 1 1 d U . .
H17A H -0.0279 0.3717 0.3797 0.016 Uiso 1 1 calc R . .
C18 C 0.0809(3) 0.3713(3) 0.3426(2) 0.0160(10) Uani 1 1 d U . .
H18A H 0.0891 0.4053 0.3132 0.019 Uiso 1 1 calc R . .
C19 C 0.1317(3) 0.3276(2) 0.3567(2) 0.0119(10) Uani 1 1 d U . .
C20 C 0.1913(3) 0.3189(2) 0.3195(2) 0.0130(10) Uani 1 1 d U . .
C21 C 0.3185(3) 0.0777(2) 0.3869(2) 0.0136(10) Uani 1 1 d U B .
H21A H 0.2976 0.0611 0.3411 0.016 Uiso 1 1 calc R . .
H21B H 0.2992 0.0357 0.4100 0.016 Uiso 1 1 calc R . .
C22 C 0.4165(4) 0.1058(3) 0.3971(3) 0.0238(12) Uani 1 1 d U . .
H22A H 0.4337 0.1439 0.3694 0.029 Uiso 1 1 calc R A 1
H22B H 0.4354 0.1297 0.4414 0.029 Uiso 1 1 calc R A 1
C23A C 0.4663(6) 0.0620(5) 0.3878(4) 0.0090(18) Uiso 0.50 1 d P B 1
H23A H 0.5237 0.0925 0.3812 0.011 Uiso 0.50 1 calc PR B 1
H23B H 0.4397 0.0282 0.3485 0.011 Uiso 0.50 1 calc PR B 1
C24A C 0.4767(6) 0.0187(5) 0.4433(4) 0.0111(18) Uiso 0.50 1 d P B 1
H24A H 0.5109 0.0525 0.4810 0.013 Uiso 0.50 1 calc PR B 1
H24B H 0.4195 -0.0063 0.4541 0.013 Uiso 0.50 1 calc PR B 1
C25A C 0.5186(7) -0.0355(5) 0.4298(5) 0.019(2) Uiso 0.50 1 d P B 1
H25A H 0.5219 -0.0610 0.4668 0.028 Uiso 0.50 1 calc PR B 1
H25B H 0.5763 -0.0112 0.4209 0.028 Uiso 0.50 1 calc PR B 1
H25C H 0.4849 -0.0697 0.3928 0.028 Uiso 0.50 1 calc PR B 1
C23B C 0.4328(7) 0.0293(6) 0.3796(4) 0.0119(19) Uiso 0.50 1 d P B 2
H23C H 0.4086 0.0110 0.3382 0.014 Uiso 0.50 1 d P C 2
H23D H 0.4074 -0.0025 0.4085 0.014 Uiso 0.50 1 d P D 2
C24B C 0.5271(7) 0.0395(5) 0.3885(5) 0.017(2) Uiso 0.50 1 d P B 2
H24C H 0.5514 0.0603 0.4309 0.021 Uiso 0.50 1 d P E 2
H24D H 0.5519 0.0709 0.3600 0.021 Uiso 0.50 1 d P F 2
C25B C 0.5434(7) -0.0289(5) 0.3756(5) 0.017(2) Uiso 0.50 1 d P B 2
H25D H 0.6046 -0.0149 0.3825 0.026 Uiso 0.50 1 d P G 2
H25E H 0.5195 -0.0584 0.4054 0.026 Uiso 0.50 1 d P H 2
H25F H 0.5199 -0.0477 0.3336 0.026 Uiso 0.50 1 d P I 2
C26 C 0.1923(3) 0.1814(2) 0.6704(2) 0.0117(10) Uani 1 1 d U . .
H26A H 0.2031 0.1359 0.6733 0.014 Uiso 1 1 calc R . .
H26B H 0.1402 0.1776 0.6892 0.014 Uiso 1 1 calc R . .
C27 C 0.2683(3) 0.2426(3) 0.7097(2) 0.0181(11) Uani 1 1 d U . .
H27A H 0.2769 0.2310 0.7536 0.022 Uiso 1 1 calc R . .
H27B H 0.3205 0.2458 0.6913 0.022 Uiso 1 1 calc R . .
C28 C 0.2566(3) 0.3155(3) 0.7122(2) 0.0156(10) Uani 1 1 d U . .
H28A H 0.2516 0.3288 0.6686 0.019 Uiso 1 1 calc R . .
H28B H 0.2030 0.3120 0.7286 0.019 Uiso 1 1 calc R . .
C29 C 0.3307(3) 0.3735(3) 0.7543(3) 0.0218(12) Uani 1 1 d U . .
H29A H 0.3299 0.3641 0.7990 0.026 Uiso 1 1 calc R . .
H29B H 0.3850 0.3713 0.7424 0.026 Uiso 1 1 calc R . .
C30 C 0.3282(4) 0.4478(3) 0.7493(3) 0.0288(13) Uani 1 1 d U . .
H30A H 0.3773 0.4828 0.7773 0.043 Uiso 1 1 calc R . .
H30B H 0.2753 0.4507 0.7620 0.043 Uiso 1 1 calc R . .
H30C H 0.3304 0.4579 0.7053 0.043 Uiso 1 1 calc R . .
C31 C -0.0945(3) 0.2931(2) 0.4699(2) 0.0088(9) Uani 1 1 d U . .
H31A H -0.1328 0.2539 0.4892 0.011 Uiso 1 1 calc R . .
H31B H -0.1220 0.2908 0.4257 0.011 Uiso 1 1 calc R . .
C32 C -0.0870(3) 0.3657(2) 0.5074(2) 0.0074(9) Uani 1 1 d U . .
H32A H -0.0563 0.3701 0.5510 0.009 Uiso 1 1 calc R . .
H32B H -0.0530 0.4055 0.4863 0.009 Uiso 1 1 calc R . .
C33 C -0.1727(3) 0.3720(2) 0.5112(2) 0.0061(8) Uani 1 1 d U . .
H33A H -0.2037 0.3351 0.5362 0.007 Uiso 1 1 calc R . .
H33B H -0.2055 0.3615 0.4677 0.007 Uiso 1 1 calc R . .
C34 C -0.1702(3) 0.4456(2) 0.5411(2) 0.0135(10) Uani 1 1 d U . .
H34A H -0.1330 0.4586 0.5830 0.016 Uiso 1 1 calc R . .
H34B H -0.1449 0.4821 0.5137 0.016 Uiso 1 1 calc R . .
C35 C -0.2590(3) 0.4462(3) 0.5496(3) 0.0183(11) Uani 1 1 d U . .
H35A H -0.2545 0.4938 0.5685 0.027 Uiso 1 1 calc R . .
H35B H -0.2837 0.4109 0.5775 0.027 Uiso 1 1 calc R . .
H35C H -0.2958 0.4342 0.5081 0.027 Uiso 1 1 calc R . .
C36 C 0.2110(3) 0.3635(2) 0.2655(2) 0.0115(10) Uani 1 1 d U . .
H36A H 0.1574 0.3678 0.2444 0.014 Uiso 1 1 calc R . .
H36B H 0.2329 0.3384 0.2337 0.014 Uiso 1 1 calc R . .
C37 C 0.2759(3) 0.4378(2) 0.2868(2) 0.0080(9) Uani 1 1 d U . .
H37A H 0.2798 0.4656 0.2502 0.010 Uiso 1 1 calc R . .
H37B H 0.2550 0.4619 0.3200 0.010 Uiso 1 1 calc R . .
C38 C 0.3648(3) 0.4394(2) 0.3127(2) 0.0113(9) Uani 1 1 d U . .
H38A H 0.3598 0.4063 0.3453 0.014 Uiso 1 1 calc R . .
H38B H 0.3885 0.4211 0.2777 0.014 Uiso 1 1 calc R . .
C39 C 0.4269(4) 0.5114(3) 0.3417(2) 0.0222(12) Uani 1 1 d U . .
H39A H 0.4063 0.5271 0.3797 0.027 Uiso 1 1 calc R . .
H39B H 0.4824 0.5061 0.3563 0.027 Uiso 1 1 calc R . .
C40 C 0.4417(4) 0.5688(3) 0.2998(3) 0.0315(14) Uani 1 1 d U . .
H40A H 0.4828 0.6133 0.3234 0.047 Uiso 1 1 calc R . .
H40B H 0.3876 0.5758 0.2859 0.047 Uiso 1 1 calc R . .
H40C H 0.4643 0.5550 0.2627 0.047 Uiso 1 1 calc R . .
Ni2 Ni 0.59943(4) 0.26810(4) 0.05107(3) 0.01753(15) Uani 1 1 d . . .
N5 N 0.5480(3) 0.3254(3) 0.0052(2) 0.0257(11) Uani 1 1 d . . .
N6 N 0.5405(3) 0.2791(3) 0.1213(2) 0.0273(11) Uani 1 1 d . . .
N7 N 0.6466(3) 0.2065(2) 0.0957(2) 0.0191(9) Uani 1 1 d . J .
N8 N 0.6612(3) 0.2602(2) -0.0181(2) 0.0203(10) Uani 1 1 d . J .
C41 C 0.5416(4) 0.3301(3) -0.0602(3) 0.0265(13) Uani 1 1 d U J .
C42 C 0.4905(4) 0.3733(3) -0.0760(3) 0.0353(15) Uani 1 1 d U . .
H42A H 0.4727 0.3818 -0.1176 0.042 Uiso 1 1 calc R . .
C43 C 0.4725(5) 0.3994(4) -0.0218(3) 0.0394(16) Uani 1 1 d U . .
H43A H 0.4436 0.4326 -0.0175 0.047 Uiso 1 1 calc R . .
C44 C 0.5055(4) 0.3672(3) 0.0287(3) 0.0310(14) Uani 1 1 d U . .
C45 C 0.4913(4) 0.3761(4) 0.0911(3) 0.0357(15) Uani 1 1 d U . .
C46 C 0.5040(4) 0.3298(4) 0.1323(3) 0.0292(13) Uani 1 1 d U . .
C47 C 0.4690(4) 0.3224(4) 0.1904(3) 0.0375(15) Uani 1 1 d U . .
H47A H 0.4435 0.3527 0.2099 0.045 Uiso 1 1 calc R . .
C48 C 0.4796(4) 0.2639(4) 0.2116(3) 0.0400(16) Uani 1 1 d U . .
H48A H 0.4592 0.2435 0.2477 0.048 Uiso 1 1 calc R . .
C49 C 0.5267(4) 0.2377(3) 0.1705(3) 0.0299(13) Uani 1 1 d U J .
C50 C 0.5580(4) 0.1832(3) 0.1807(3) 0.0294(13) Uani 1 1 d U . .
C51 C 0.6153(4) 0.1695(3) 0.1448(3) 0.0262(13) Uani 1 1 d U J .
C52 C 0.6629(5) 0.1234(3) 0.1591(3) 0.0362(15) Uani 1 1 d U . .
H52A H 0.6528 0.0906 0.1895 0.043 Uiso 1 1 calc R J .
C53 C 0.7225(4) 0.1343(3) 0.1231(3) 0.0333(14) Uani 1 1 d U J .
H53A H 0.7644 0.1119 0.1237 0.040 Uiso 1 1 calc R . .
C54 C 0.7133(4) 0.1861(3) 0.0826(3) 0.0223(12) Uani 1 1 d U . .
C55 C 0.7611(4) 0.2070(3) 0.0340(3) 0.0279(13) Uani 1 1 d U J .
C56 C 0.7324(4) 0.2391(3) -0.0145(3) 0.0238(12) Uani 1 1 d U . .
C57 C 0.7666(4) 0.2485(4) -0.0739(3) 0.0339(14) Uani 1 1 d U J .
H57A H 0.8174 0.2416 -0.0832 0.041 Uiso 1 1 calc R . .
C58 C 0.7123(4) 0.2687(3) -0.1131(3) 0.0336(14) Uani 1 1 d U . .
H58A H 0.7156 0.2751 -0.1564 0.040 Uiso 1 1 calc R J .
C59 C 0.6489(4) 0.2787(3) -0.0785(3) 0.0229(12) Uani 1 1 d U J .
C60 C 0.5869(4) 0.3059(3) -0.1007(3) 0.0271(13) Uani 1 1 d U . .
C61 C 0.4545(4) 0.4318(4) 0.1110(3) 0.0349(15) Uani 1 1 d U . .
H61A H 0.4779 0.4736 0.0884 0.042 Uiso 1 1 calc R . .
H61B H 0.4743 0.4476 0.1570 0.042 Uiso 1 1 calc R . .
C62 C 0.3547(4) 0.4082(3) 0.0986(3) 0.0275(13) Uani 1 1 d U . .
H62A H 0.3328 0.3848 0.0544 0.033 Uiso 1 1 calc R . .
H62B H 0.3304 0.3732 0.1275 0.033 Uiso 1 1 calc R . .
C63 C 0.3267(3) 0.4721(3) 0.1093(3) 0.0233(12) Uani 1 1 d U . .
H63A H 0.3498 0.5059 0.0791 0.028 Uiso 1 1 calc R . .
H63B H 0.3519 0.4968 0.1528 0.028 Uiso 1 1 calc R . .
C64 C 0.2302(4) 0.4539(3) 0.1013(3) 0.0240(12) Uani 1 1 d U . .
H64A H 0.2067 0.4212 0.1322 0.029 Uiso 1 1 calc R . .
H64B H 0.2043 0.4289 0.0580 0.029 Uiso 1 1 calc R . .
C65 C 0.2067(4) 0.5224(3) 0.1119(4) 0.0403(16) Uani 1 1 d U . .
H65A H 0.1445 0.5093 0.1062 0.061 Uiso 1 1 calc R . .
H65B H 0.2296 0.5546 0.0812 0.061 Uiso 1 1 calc R . .
H65C H 0.2312 0.5465 0.1551 0.061 Uiso 1 1 calc R . .
C66A C 0.5194(7) 0.1468(6) 0.2338(5) 0.017(2) Uiso 0.50 1 d P J 1
H66A H 0.5124 0.1832 0.2646 0.020 Uiso 0.50 1 d P K 1
H66B H 0.5540 0.1253 0.2551 0.020 Uiso 0.50 1 d P L 1
C67A C 0.4307(8) 0.0927(6) 0.2129(6) 0.026(2) Uiso 0.50 1 d P J 1
H67A H 0.3961 0.1196 0.2035 0.032 Uiso 0.50 1 d P M 1
H67D H 0.4188 0.0698 0.2487 0.032 Uiso 0.50 1 d P N 1
C68A C 0.4222(7) 0.0368(6) 0.1569(5) 0.023(2) Uiso 0.50 1 d P J 1
H68A H 0.4655 0.0148 0.1618 0.028 Uiso 0.50 1 d P O 1
H68B H 0.4332 0.0614 0.1171 0.028 Uiso 0.50 1 d P P 1
H69C H 0.2895 0.0068 0.1477 0.028 Uiso 0.50 1 d P Q 1
H69D H 0.3177 -0.0459 0.1029 0.028 Uiso 0.50 1 d P R 1
C66B C 0.5424(8) 0.1305(6) 0.2325(5) 0.021(2) Uiso 0.50 1 d P J 2
H66C H 0.5178 0.1517 0.2658 0.025 Uiso 0.50 1 d P S 2
H66D H 0.5942 0.1288 0.2524 0.025 Uiso 0.50 1 d P T 2
C67B C 0.4767(8) 0.0560(6) 0.2092(5) 0.027(2) Uiso 0.50 1 d P J 2
H67B H 0.4740 0.0217 0.2370 0.033 Uiso 0.50 1 d P U 2
H67C H 0.4954 0.0352 0.1692 0.033 Uiso 0.50 1 d P V 2
C68B C 0.3880(8) 0.0590(6) 0.1888(6) 0.027(2) Uiso 0.50 1 d P J 2
H68C H 0.4001 0.0973 0.1615 0.032 Uiso 0.50 1 d P W 2
H68D H 0.3725 0.0703 0.2245 0.032 Uiso 0.50 1 d P X 2
H69A H 0.3169 -0.0449 0.1041 0.032 Uiso 0.50 1 d P Y 2
H69B H 0.2914 0.0065 0.1488 0.032 Uiso 0.50 1 d P Z 2
C69 C 0.3287(4) -0.0181(3) 0.1463(3) 0.0396(16) Uani 1 1 d U . .
C70 C 0.3111(5) -0.0745(3) 0.1928(3) 0.0392(16) Uani 1 1 d U J .
H70A H 0.2726 -0.1206 0.1700 0.059 Uiso 1 1 calc R . .
H70B H 0.2844 -0.0594 0.2270 0.059 Uiso 1 1 calc R . .
H70C H 0.3650 -0.0794 0.2110 0.059 Uiso 1 1 calc R . .
C71A C 0.8334(9) 0.1779(8) 0.0352(7) 0.023(3) Uiso 0.50 1 d P J 1
H71A H 0.8794 0.2107 0.0160 0.028 Uiso 0.50 1 calc PR J 1
H71B H 0.8568 0.1784 0.0801 0.028 Uiso 0.50 1 calc PR J 1
C72A C 0.8114(8) 0.1032(7) 0.0014(6) 0.026(3) Uiso 0.50 1 d P J 1
H72A H 0.7810 0.1003 -0.0420 0.032 Uiso 0.50 1 calc PR J 1
H72B H 0.7719 0.0690 0.0243 0.032 Uiso 0.50 1 calc PR J 1
C73A C 0.8906(7) 0.0807(6) -0.0035(5) 0.022(2) Uiso 0.50 1 d P J 1
H73A H 0.9257 0.0912 0.0392 0.026 Uiso 0.50 1 calc PR J 1
H73D H 0.8707 0.0284 -0.0159 0.026 Uiso 0.50 1 calc PR J 1
C74A C 0.9470(7) 0.1167(6) -0.0502(6) 0.024(2) Uiso 0.50 1 d P J 1
H74A H 0.9676 0.1691 -0.0382 0.029 Uiso 0.50 1 calc PR J 1
H74B H 0.9130 0.1056 -0.0933 0.029 Uiso 0.50 1 calc PR J 1
C75A C 1.0242(8) 0.0915(7) -0.0511(6) 0.027(3) Uiso 0.50 1 d P J 1
H75A H 1.0595 0.1160 -0.0812 0.041 Uiso 0.50 1 calc PR J 1
H75B H 1.0039 0.0398 -0.0641 0.041 Uiso 0.50 1 calc PR J 1
H75C H 1.0581 0.1027 -0.0085 0.041 Uiso 0.50 1 calc PR J 1
C71B C 0.8463(9) 0.1970(8) 0.0264(6) 0.021(3) Uiso 0.50 1 d P J 2
H71C H 0.8802 0.2365 0.0050 0.026 Uiso 0.50 1 calc PR J 2
H71D H 0.8787 0.2003 0.0691 0.026 Uiso 0.50 1 calc PR J 2
C72B C 0.8359(9) 0.1265(7) -0.0113(6) 0.028(3) Uiso 0.50 1 d P J 2
H72C H 0.8031 0.1223 -0.0541 0.033 Uiso 0.50 1 calc PR J 2
H72D H 0.8038 0.0866 0.0104 0.033 Uiso 0.50 1 calc PR J 2
C73B C 0.9262(8) 0.1216(7) -0.0179(6) 0.033(3) Uiso 0.50 1 d P J 2
H73B H 0.9557 0.1594 -0.0429 0.039 Uiso 0.50 1 calc PR J 2
H73C H 0.9606 0.1314 0.0249 0.039 Uiso 0.50 1 calc PR J 2
C74B C 0.9235(9) 0.0528(7) -0.0484(6) 0.039(3) Uiso 0.50 1 d P J 2
H74C H 0.8856 0.0412 -0.0900 0.047 Uiso 0.50 1 calc PR J 2
H74D H 0.8983 0.0154 -0.0218 0.047 Uiso 0.50 1 calc PR J 2
C75B C 1.0098(10) 0.0512(9) -0.0586(7) 0.047(4) Uiso 0.50 1 d P J 2
H75D H 1.0038 0.0038 -0.0789 0.070 Uiso 0.50 1 calc PR J 2
H75E H 1.0474 0.0618 -0.0176 0.070 Uiso 0.50 1 calc PR J 2
H75F H 1.0345 0.0871 -0.0861 0.070 Uiso 0.50 1 calc PR J 2
C76 C 0.5707(4) 0.3141(3) -0.1708(3) 0.0326(14) Uani 1 1 d U J .
H76A H 0.6190 0.3096 -0.1909 0.039 Uiso 1 1 calc R . .
H76B H 0.5690 0.3626 -0.1746 0.039 Uiso 1 1 calc R . .
C77 C 0.4878(4) 0.2592(3) -0.2068(3) 0.0248(12) Uani 1 1 d U . .
H77A H 0.4394 0.2644 -0.1872 0.030 Uiso 1 1 calc R J .
H77B H 0.4801 0.2696 -0.2512 0.030 Uiso 1 1 calc R . .
C78 C 0.4851(4) 0.1824(3) -0.2072(3) 0.0369(15) Uani 1 1 d U J .
H78A H 0.5373 0.1787 -0.2218 0.044 Uiso 1 1 calc R . .
H78B H 0.4857 0.1703 -0.1632 0.044 Uiso 1 1 calc R . .
C79 C 0.4076(5) 0.1282(4) -0.2493(4) 0.059(2) Uani 1 1 d U . .
C80A C 0.4221(9) 0.0497(7) -0.2580(6) 0.035(3) Uiso 0.50 1 d P J 1
H79A H 0.4025 0.1438 -0.2916 0.043 Uiso 0.50 1 d P A 1
H79B H 0.3578 0.1224 -0.2316 0.043 Uiso 0.50 1 d P B 1
H80A H 0.4629 0.0521 -0.2860 0.053 Uiso 0.50 1 d P C 1
H80B H 0.4445 0.0408 -0.2167 0.053 Uiso 0.50 1 d P D 1
H80C H 0.3696 0.0121 -0.2743 0.053 Uiso 0.50 1 d P E 1
C80B C 0.3779(8) 0.0541(6) -0.2261(5) 0.027(2) Uiso 0.50 1 d P J 2
H79C H 0.4232 0.1227 -0.2918 0.032 Uiso 0.50 1 d P F 2
H79D H 0.3627 0.1470 -0.2537 0.032 Uiso 0.50 1 d P G 2
H80D H 0.3370 0.0501 -0.1977 0.040 Uiso 0.50 1 d P H 2
H80E H 0.3518 0.0162 -0.2620 0.040 Uiso 0.50 1 d P I 2
H80F H 0.4266 0.0449 -0.2045 0.040 Uiso 0.50 1 d P J 2
Ni3 Ni 0.09296(5) 0.27222(4) 0.05208(3) 0.01972(16) Uani 1 1 d . . .
N9 N 0.1555(3) 0.2632(3) -0.0163(2) 0.0255(11) Uani 1 1 d . . .
N10 N 0.1417(3) 0.2128(2) 0.0985(2) 0.0198(10) Uani 1 1 d . . .
N11 N 0.0395(3) 0.3271(2) 0.0042(2) 0.0263(11) Uani 1 1 d . . .
N12 N 0.0325(3) 0.2837(2) 0.1214(2) 0.0210(10) Uani 1 1 d . . .
C81 C 0.1108(4) 0.1767(3) 0.1484(3) 0.0213(11) Uani 1 1 d U . .
C82 C 0.1601(4) 0.1322(3) 0.1645(3) 0.0253(12) Uani 1 1 d U . .
H82A H 0.1506 0.1003 0.1957 0.030 Uiso 1 1 calc R . .
C83 C 0.2206(4) 0.1431(3) 0.1288(3) 0.0272(13) Uani 1 1 d U . .
H83A H 0.2634 0.1218 0.1305 0.033 Uiso 1 1 calc R . .
C84 C 0.2100(4) 0.1932(3) 0.0866(2) 0.0217(12) Uani 1 1 d U . .
C85 C 0.2578(4) 0.2133(3) 0.0378(3) 0.0305(14) Uani 1 1 d U K .
C86 C 0.2276(4) 0.2429(3) -0.0123(3) 0.0309(14) Uani 1 1 d U . .
C87 C 0.2596(5) 0.2489(4) -0.0722(3) 0.0441(17) Uani 1 1 d U . .
H87A H 0.3106 0.2421 -0.0812 0.053 Uiso 1 1 calc R . .
C88 C 0.2040(4) 0.2657(4) -0.1125(3) 0.0447(17) Uani 1 1 d U . .
H88A H 0.2057 0.2688 -0.1564 0.054 Uiso 1 1 calc R . .
C89 C 0.1419(4) 0.2782(4) -0.0781(3) 0.0325(14) Uani 1 1 d U . .
C90 C 0.0791(4) 0.3052(3) -0.1014(3) 0.0326(14) Uani 1 1 d U . .
C91 C 0.0343(4) 0.3310(3) -0.0614(3) 0.0274(13) Uani 1 1 d U . .
C92 C -0.0158(5) 0.3741(3) -0.0784(3) 0.0371(15) Uani 1 1 d U . .
H92A H -0.0323 0.3827 -0.1202 0.045 Uiso 1 1 calc R . .
C93 C -0.0354(5) 0.4002(4) -0.0255(3) 0.0412(16) Uani 1 1 d U . .
H93A H -0.0647 0.4332 -0.0224 0.049 Uiso 1 1 calc R . .
C94 C -0.0040(4) 0.3690(3) 0.0261(3) 0.0314(14) Uani 1 1 d U . .
C95 C -0.0208(4) 0.3778(3) 0.0880(3) 0.0346(14) Uani 1 1 d U . .
C96 C -0.0062(4) 0.3329(3) 0.1307(3) 0.0227(12) Uani 1 1 d U . .
C97 C -0.0418(4) 0.3257(3) 0.1884(3) 0.0247(12) Uani 1 1 d U . .
H97A H -0.0689 0.3555 0.2067 0.030 Uiso 1 1 calc R . .
C98 C -0.0295(4) 0.2686(3) 0.2116(3) 0.0249(12) Uani 1 1 d U . .
H98A H -0.0495 0.2488 0.2481 0.030 Uiso 1 1 calc R . .
C99 C 0.0190(3) 0.2434(3) 0.1714(3) 0.0214(11) Uani 1 1 d U . .
C100 C 0.0519(3) 0.1896(3) 0.1831(2) 0.0198(11) Uani 1 1 d U R .
C101 C 0.3366(4) 0.1933(4) 0.0348(3) 0.0426(17) Uani 1 1 d DU . .
H10R H 0.3591 0.1926 0.0785 0.051 Uiso 1 1 d . . .
H10S H 0.3776 0.2341 0.0209 0.051 Uiso 1 1 d . . .
C102 C 0.3307(9) 0.1332(7) -0.0013(6) 0.029(3) Uiso 0.50 1 d PD K 1
H10A H 0.3246 0.1446 -0.0436 0.035 Uiso 0.50 1 d P L 1
H10B H 0.2752 0.1006 0.0033 0.035 Uiso 0.50 1 d P M 1
C103 C 0.3890(7) 0.0839(6) -0.0016(5) 0.019(2) Uiso 0.50 1 d PD K 1
H10C H 0.3539 0.0349 -0.0148 0.023 Uiso 0.50 1 d P N 1
H10D H 0.4231 0.0898 0.0379 0.023 Uiso 0.50 1 d P O 1
C104 C 0.4386(7) 0.1148(6) -0.0517(5) 0.022(2) Uiso 0.50 1 d P K 1
H10E H 0.4615 0.1676 -0.0429 0.027 Uiso 0.50 1 d P P 1
H10F H 0.4022 0.1051 -0.0933 0.027 Uiso 0.50 1 d P Q 1
C105 C 0.5147(8) 0.0894(7) -0.0570(6) 0.028(3) Uiso 0.50 1 d P K 1
H10G H 0.5454 0.1118 -0.0902 0.041 Uiso 0.50 1 calc PR K 1
H10H H 0.4938 0.0373 -0.0678 0.041 Uiso 0.50 1 calc PR K 1
H10I H 0.5533 0.1028 -0.0163 0.041 Uiso 0.50 1 calc PR K 1
C12B C 0.3118(8) 0.1072(7) 0.0056(6) 0.022(3) Uiso 0.50 1 d PD K 2
H12B H 0.2668 0.0910 -0.0346 0.027 Uiso 0.50 1 d P R 2
H12C H 0.2897 0.0717 0.0344 0.027 Uiso 0.50 1 d P S 2
C13B C 0.4180(8) 0.1290(7) -0.0056(6) 0.036(3) Uiso 0.50 1 d PD K 2
H13B H 0.4566 0.1452 0.0329 0.044 Uiso 0.50 1 d P T 2
H13C H 0.4333 0.1613 -0.0362 0.044 Uiso 0.50 1 d P U 2
C14B C 0.4183(8) 0.0585(7) -0.0320(6) 0.034(3) Uiso 0.50 1 d P K 2
H14A H 0.3784 0.0414 -0.0714 0.041 Uiso 0.50 1 d P V 2
H14B H 0.3960 0.0238 -0.0030 0.041 Uiso 0.50 1 d P W 2
C15B C 0.5057(9) 0.0576(8) -0.0424(7) 0.041(3) Uiso 0.50 1 d P K 2
H15A H 0.5009 0.0092 -0.0594 0.061 Uiso 0.50 1 calc PR K 2
H15B H 0.5448 0.0723 -0.0019 0.061 Uiso 0.50 1 calc PR K 2
H15C H 0.5279 0.0908 -0.0727 0.061 Uiso 0.50 1 calc PR K 2
C106 C 0.0639(4) 0.3118(4) -0.1718(3) 0.0352(15) Uani 1 1 d U . .
H10J H 0.1140 0.3093 -0.1905 0.042 Uiso 1 1 calc R . .
H10K H 0.0598 0.3594 -0.1766 0.042 Uiso 1 1 calc R . .
C107 C -0.0158(4) 0.2551(3) -0.2093(3) 0.0250(12) Uani 1 1 d U . .
H10L H -0.0660 0.2577 -0.1907 0.030 Uiso 1 1 calc R . .
H10M H -0.0228 0.2661 -0.2535 0.030 Uiso 1 1 calc R . .
C108 C -0.0154(4) 0.1792(3) -0.2107(3) 0.0317(14) Uani 1 1 d U . .
H10N H -0.0133 0.1667 -0.1668 0.038 Uiso 1 1 calc R . .
H10O H 0.0371 0.1773 -0.2261 0.038 Uiso 1 1 calc R . .
C109 C -0.0922(4) 0.1238(3) -0.2524(3) 0.0360(15) Uani 1 1 d U . .
H10P H -0.0897 0.1323 -0.2973 0.043 Uiso 1 1 calc R . .
H10Q H -0.1447 0.1303 -0.2411 0.043 Uiso 1 1 calc R . .
C110 C -0.0984(6) 0.0466(4) -0.2469(4) 0.055(2) Uani 1 1 d U . .
H11A H -0.1498 0.0141 -0.2745 0.083 Uiso 1 1 calc R . .
H11B H -0.1015 0.0374 -0.2028 0.083 Uiso 1 1 calc R . .
H11C H -0.0479 0.0389 -0.2599 0.083 Uiso 1 1 calc R . .
C111 C -0.0643(5) 0.4299(4) 0.1058(3) 0.0452(17) Uani 1 1 d U Y .
H11D H -0.0465 0.4705 0.0808 0.054 Uiso 1 1 calc R . .
H11E H -0.0442 0.4491 0.1512 0.054 Uiso 1 1 calc R . .
C112 C -0.1620(5) 0.3985(4) 0.0949(4) 0.054(2) Uani 1 1 d U . .
H11F H -0.1773 0.3558 0.1175 0.064 Uiso 1 1 calc R X 1
H11Y H -0.1798 0.3808 0.0490 0.064 Uiso 1 1 calc R X 1
C113 C -0.2238(6) 0.4430(5) 0.1132(4) 0.0084(17) Uiso 0.50 1 d P Y 1
H11G H -0.2011 0.4714 0.1529 0.010 Uiso 0.50 1 d P Z 1
H11H H -0.2800 0.4083 0.1165 0.010 Uiso 0.50 1 d P A 1
C114 C -0.2300(6) 0.4872(5) 0.0591(4) 0.0127(19) Uiso 0.50 1 d P Y 1
H11I H -0.2571 0.4560 0.0179 0.015 Uiso 0.50 1 d P B 1
H11J H -0.1736 0.5164 0.0515 0.015 Uiso 0.50 1 d P C 1
C311 C -0.1790(7) 0.4724(6) 0.0958(5) 0.023(2) Uiso 0.50 1 d P Y 2
H11K H -0.1541 0.4960 0.0641 0.028 Uiso 0.50 1 d P D 2
H11L H -0.1553 0.4975 0.1369 0.028 Uiso 0.50 1 d P E 2
C411 C -0.2719(8) 0.4530(6) 0.0851(6) 0.030(3) Uiso 0.50 1 d P Y 2
H11M H -0.2964 0.4329 0.1206 0.036 Uiso 0.50 1 d P F 2
H11N H -0.2972 0.4197 0.0475 0.036 Uiso 0.50 1 d P G 2
C115 C -0.2856(5) 0.5325(4) 0.0779(4) 0.053(2) Uani 1 1 d U . .
H11O H -0.2913 0.5612 0.0447 0.080 Uiso 0.50 1 d P H 1
H11P H -0.3410 0.5013 0.0828 0.080 Uiso 0.50 1 d P I 1
H11Z H -0.2582 0.5629 0.1168 0.080 Uiso 0.50 1 d P J 1
H12O H -0.3454 0.5254 0.0701 0.080 Uiso 0.50 1 d P K 2
H12P H -0.2593 0.5645 0.1162 0.080 Uiso 0.50 1 d P L 2
H12Q H -0.2596 0.5527 0.0427 0.080 Uiso 0.50 1 d P M 2
C116 C 0.0261(4) 0.1468(3) 0.2374(3) 0.0272(13) Uani 1 1 d DU . .
H11W H 0.0289 0.1785 0.2748 0.033 Uiso 0.50 1 d P N 1
H11X H 0.0648 0.1217 0.2480 0.033 Uiso 0.50 1 d P O 1
H11U H -0.1795 -0.0416 0.1046 0.033 Uiso 0.50 1 d P P 1
H11V H -0.2096 0.0056 0.1504 0.033 Uiso 0.50 1 d P Q 1
C117 C -0.0676(7) 0.0915(6) 0.2180(5) 0.022(2) Uiso 0.50 1 d PD R 1
H11Q H -0.0832 0.0630 0.2533 0.026 Uiso 0.50 1 calc PR R 1
H11R H -0.1078 0.1178 0.2109 0.026 Uiso 0.50 1 calc PR R 1
C118 C -0.0765(7) 0.0415(5) 0.1581(5) 0.021(2) Uiso 0.50 1 d PD R 1
H11S H -0.0324 0.0188 0.1629 0.025 Uiso 0.50 1 calc PR R 1
H11T H -0.0689 0.0686 0.1212 0.025 Uiso 0.50 1 calc PR R 1
H12K H -0.0043 0.1694 0.2623 0.025 Uiso 0.50 1 d P S 2
H12L H 0.0772 0.1492 0.2649 0.025 Uiso 0.50 1 d P T 2
H12M H -0.1377 -0.0286 0.1152 0.025 Uiso 0.50 1 d P U 2
H12N H -0.2226 -0.0182 0.1265 0.025 Uiso 0.50 1 d P V 2
C17B C -0.0288(9) 0.0688(8) 0.2192(7) 0.050(4) Uiso 0.50 1 d PD R 2
H17B H -0.0014 0.0450 0.1906 0.060 Uiso 0.50 1 calc PR R 2
H17C H -0.0351 0.0443 0.2577 0.060 Uiso 0.50 1 calc PR R 2
C18B C -0.1131(10) 0.0645(8) 0.1869(7) 0.047(4) Uiso 0.50 1 d PD R 2
H18B H -0.1056 0.1003 0.1567 0.056 Uiso 0.50 1 calc PR R 2
H18C H -0.1462 0.0761 0.2188 0.056 Uiso 0.50 1 calc PR R 2
C119 C -0.1681(5) -0.0172(4) 0.1474(4) 0.0468(18) Uani 1 1 d DU . .
C120 C -0.1822(6) -0.0738(4) 0.1923(4) 0.061(2) Uani 1 1 d U R .
H12D H -0.2398 -0.1092 0.1800 0.092 Uiso 1 1 calc R . .
H12E H -0.1761 -0.0512 0.2359 0.092 Uiso 1 1 calc R . .
H12F H -0.1399 -0.0975 0.1900 0.092 Uiso 1 1 calc R . .
Ni4 Ni 0.64997(4) 0.22836(3) 0.44783(3) 0.00920(13) Uani 1 1 d . . .
N13 N 0.7084(2) 0.2141(2) 0.37931(18) 0.0088(8) Uiso 1 1 d . . .
N14 N 0.6976(3) 0.16946(19) 0.49663(18) 0.0097(8) Uani 1 1 d . . .
N15 N 0.5893(3) 0.2415(2) 0.51552(19) 0.0115(8) Uani 1 1 d . . .
N16 N 0.6067(3) 0.2904(2) 0.40083(18) 0.0115(8) Uani 1 1 d . . .
C121 C 0.7260(3) 0.2547(2) 0.3298(2) 0.0096(9) Uani 1 1 d U . .
C122 C 0.7726(3) 0.2270(2) 0.2889(2) 0.0126(10) Uani 1 1 d U . .
H12G H 0.7928 0.2457 0.2520 0.015 Uiso 1 1 calc R . .
C123 C 0.7822(3) 0.1690(3) 0.3129(2) 0.0176(11) Uani 1 1 d U . .
H12H H 0.8095 0.1389 0.2955 0.021 Uiso 1 1 calc R . .
C124 C 0.7439(3) 0.1613(2) 0.3694(2) 0.0114(10) Uani 1 1 d U . .
C125 C 0.7544(3) 0.1150(2) 0.4127(2) 0.0092(9) Uani 1 1 d U . .
C126 C 0.7370(3) 0.1234(2) 0.4743(2) 0.0109(9) Uani 1 1 d U . .
C127 C 0.7680(3) 0.0928(2) 0.5260(2) 0.0125(10) Uani 1 1 d U . .
H12I H 0.7963 0.0590 0.5232 0.015 Uiso 1 1 calc R . .
C128 C 0.7493(3) 0.1209(3) 0.5799(2) 0.0138(10) Uani 1 1 d U . .
H12J H 0.7637 0.1119 0.6219 0.017 Uiso 1 1 calc R . .
C129 C 0.7032(3) 0.1673(2) 0.5609(2) 0.0136(10) Uani 1 1 d U . .
C130 C 0.6613(3) 0.1968(2) 0.6018(2) 0.0130(10) Uani 1 1 d U . .
C131 C 0.6031(3) 0.2278(2) 0.5775(2) 0.0138(10) Uani 1 1 d U . .
C132 C 0.5403(3) 0.2416(3) 0.6121(2) 0.0165(10) Uani 1 1 d U . .
H13D H 0.5359 0.2365 0.6555 0.020 Uiso 1 1 calc R . .
C133 C 0.4889(3) 0.2631(2) 0.5709(2) 0.0145(10) Uani 1 1 d U . .
H13E H 0.4405 0.2745 0.5795 0.017 Uiso 1 1 calc R . .
C134 C 0.5211(3) 0.2654(2) 0.5117(2) 0.0132(10) Uani 1 1 d U . .
C135 C 0.4929(3) 0.2963(2) 0.4618(2) 0.0097(9) Uani 1 1 d U . .
C136 C 0.5407(3) 0.3139(3) 0.4130(2) 0.0139(10) Uani 1 1 d U . .
C137 C 0.5307(3) 0.3634(3) 0.3709(2) 0.0170(11) Uani 1 1 d U . .
H13F H 0.4878 0.3847 0.3684 0.020 Uiso 1 1 calc R . .
C138 C 0.5944(3) 0.3743(3) 0.3349(2) 0.0135(10) Uani 1 1 d U . .
H13G H 0.6073 0.4074 0.3049 0.016 Uiso 1 1 calc R . .
C139 C 0.6385(3) 0.3256(2) 0.3514(2) 0.0099(9) Uani 1 1 d U . .
C140 C 0.6974(3) 0.3113(2) 0.3173(2) 0.0098(9) Uani 1 1 d U . .
C141 C 0.7943(3) 0.0596(2) 0.3953(2) 0.0109(9) Uani 1 1 d U . .
H14C H 0.7781 0.0441 0.3490 0.013 Uiso 1 1 calc R . .
H14D H 0.7691 0.0174 0.4170 0.013 Uiso 1 1 calc R . .
C142 C 0.8919(3) 0.0835(2) 0.4118(2) 0.0132(10) Uani 1 1 d U . .
H14E H 0.9096 0.1056 0.4567 0.016 Uiso 1 1 calc R . .
H14F H 0.9180 0.1203 0.3849 0.016 Uiso 1 1 calc R . .
C143 C 0.9257(3) 0.0215(2) 0.4021(2) 0.0160(10) Uani 1 1 d U . .
H14G H 0.9011 -0.0143 0.4303 0.019 Uiso 1 1 calc R . .
H14H H 0.9056 -0.0019 0.3577 0.019 Uiso 1 1 calc R . .
C144 C 1.0230(3) 0.0437(3) 0.4155(3) 0.0189(11) Uani 1 1 d U . .
H14I H 1.0476 0.0765 0.3850 0.023 Uiso 1 1 calc R . .
H14J H 1.0437 0.0704 0.4587 0.023 Uiso 1 1 calc R . .
C145 C 1.0545(3) -0.0174(3) 0.4108(3) 0.0209(11) Uani 1 1 d U . .
H14K H 1.1171 0.0005 0.4198 0.031 Uiso 1 1 calc R . .
H14L H 1.0355 -0.0435 0.3678 0.031 Uiso 1 1 calc R . .
H14M H 1.0318 -0.0495 0.4416 0.031 Uiso 1 1 calc R . .
C146 C 0.6770(3) 0.1909(3) 0.6724(2) 0.0186(11) Uani 1 1 d U . .
H14N H 0.6757 0.1419 0.6778 0.022 Uiso 1 1 calc R . .
H14O H 0.6301 0.1988 0.6923 0.022 Uiso 1 1 calc R . .
C147 C 0.7627(4) 0.2446(3) 0.7069(3) 0.0212(11) Uani 1 1 d U . .
H14P H 0.7690 0.2369 0.7521 0.025 Uiso 1 1 calc R . .
H14Q H 0.8094 0.2345 0.6885 0.025 Uiso 1 1 calc R . .
C148 C 0.7734(4) 0.3232(3) 0.7035(2) 0.0199(11) Uani 1 1 d U . .
H14R H 0.7777 0.3335 0.6593 0.024 Uiso 1 1 calc R . .
H14S H 0.7223 0.3319 0.7153 0.024 Uiso 1 1 calc R . .
C149 C 0.8523(3) 0.3733(3) 0.7474(3) 0.0201(11) Uani 1 1 d U . .
H14T H 0.9020 0.3594 0.7402 0.024 Uiso 1 1 calc R . .
H14U H 0.8440 0.3682 0.7920 0.024 Uiso 1 1 calc R . .
C150 C 0.8716(4) 0.4520(3) 0.7370(3) 0.0266(12) Uani 1 1 d U . .
H15D H 0.9229 0.4820 0.7663 0.040 Uiso 1 1 calc R . .
H15E H 0.8232 0.4665 0.7450 0.040 Uiso 1 1 calc R . .
H15F H 0.8812 0.4576 0.6931 0.040 Uiso 1 1 calc R . .
C151 C 0.4168(3) 0.3202(2) 0.4639(2) 0.0102(9) Uani 1 1 d U . .
H15G H 0.3753 0.2866 0.4860 0.012 Uiso 1 1 calc R . .
H15H H 0.3887 0.3175 0.4198 0.012 Uiso 1 1 calc R . .
C152 C 0.4394(3) 0.3966(2) 0.4977(2) 0.0114(9) Uani 1 1 d U . .
H15I H 0.4695 0.4000 0.5412 0.014 Uiso 1 1 calc R . .
H15J H 0.4788 0.4306 0.4746 0.014 Uiso 1 1 calc R . .
C153 C 0.3612(3) 0.4181(2) 0.5016(2) 0.0102(9) Uani 1 1 d U . .
H15K H 0.3247 0.4047 0.4594 0.012 Uiso 1 1 calc R . .
H15L H 0.3802 0.4707 0.5115 0.012 Uiso 1 1 calc R . .
C154 C 0.3067(3) 0.3839(2) 0.5517(2) 0.0095(9) Uani 1 1 d U . .
H15M H 0.2855 0.3313 0.5411 0.011 Uiso 1 1 calc R . .
H15N H 0.3432 0.3960 0.5939 0.011 Uiso 1 1 calc R . .
C155 C 0.2316(3) 0.4087(2) 0.5553(2) 0.0125(10) Uani 1 1 d U . .
H15O H 0.1989 0.3852 0.5872 0.019 Uiso 1 1 calc R . .
H15P H 0.1949 0.3964 0.5138 0.019 Uiso 1 1 calc R . .
H15Q H 0.2523 0.4606 0.5672 0.019 Uiso 1 1 calc R . .
C156 C 0.7299(3) 0.3546(2) 0.2646(2) 0.0115(9) Uani 1 1 d U . .
H15R H 0.7285 0.3215 0.2272 0.014 Uiso 1 1 calc R . .
H15S H 0.6911 0.3808 0.2520 0.014 Uiso 1 1 calc R . .
C157 C 0.8198(3) 0.4075(2) 0.2839(2) 0.0084(9) Uani 1 1 d U . .
H15T H 0.8371 0.4339 0.2476 0.010 Uiso 1 1 calc R . .
H15U H 0.8592 0.3811 0.2937 0.010 Uiso 1 1 calc R . .
C158 C 0.8283(3) 0.4616(2) 0.3423(2) 0.0125(10) Uani 1 1 d U . .
H15V H 0.7840 0.4837 0.3336 0.015 Uiso 1 1 calc R . .
H15W H 0.8156 0.4349 0.3790 0.015 Uiso 1 1 calc R . .
C159 C 0.9129(3) 0.5203(3) 0.3611(2) 0.0193(11) Uani 1 1 d U . .
H15X H 0.9584 0.4990 0.3650 0.023 Uiso 1 1 calc R . .
H15Z H 0.9142 0.5452 0.4033 0.023 Uiso 1 1 calc R . .
C160 C 0.9317(4) 0.5744(3) 0.3145(3) 0.0266(13) Uani 1 1 d U . .
H16D H 0.9883 0.6106 0.3289 0.040 Uiso 1 1 calc R . .
H16A H 0.8885 0.5975 0.3118 0.040 Uiso 1 1 calc R . .
H16B H 0.9305 0.5502 0.2725 0.040 Uiso 1 1 calc R . .

loop_
_atom_site_aniso_label
_atom_site_aniso_U_11
_atom_site_aniso_U_22
_atom_site_aniso_U_33
_atom_site_aniso_U_23
_atom_site_aniso_U_13
_atom_site_aniso_U_12
Ni1 0.0112(3) 0.0108(3) 0.0119(3) -0.0001(2) 0.0008(2) 0.0049(3)
N1 0.015(2) 0.0043(18) 0.012(2) -0.0002(15) 0.0019(16) 0.0032(16)
N2 0.0051(19) 0.0109(19) 0.0110(19) -0.0015(15) 0.0032(15) 0.0028(16)
N3 0.014(2) 0.0062(18) 0.017(2) 0.0012(15) 0.0041(17) 0.0084(17)
N4 0.012(2) 0.017(2) 0.012(2) 0.0006(17) -0.0011(16) 0.0059(18)
C1 0.015(2) 0.008(2) 0.011(2) 0.0018(17) 0.0031(17) 0.0032(18)
C2 0.018(2) 0.012(2) 0.011(2) 0.0024(17) 0.0046(18) 0.0047(19)
C3 0.020(2) 0.007(2) 0.016(2) 0.0038(17) 0.0061(19) 0.0040(18)
C4 0.013(2) 0.007(2) 0.015(2) 0.0010(17) 0.0038(18) 0.0017(18)
C5 0.009(2) 0.0041(19) 0.016(2) 0.0000(16) 0.0062(17) 0.0006(17)
C6 0.004(2) 0.008(2) 0.016(2) 0.0022(17) 0.0050(17) -0.0007(17)
C7 0.004(2) 0.008(2) 0.016(2) 0.0041(17) 0.0045(16) 0.0025(17)
C8 0.006(2) 0.012(2) 0.018(2) 0.0063(17) 0.0034(17) 0.0052(18)
C9 0.005(2) 0.009(2) 0.014(2) 0.0027(17) 0.0036(17) 0.0020(17)
C10 0.010(2) 0.0061(19) 0.011(2) 0.0000(16) 0.0016(17) 0.0041(17)
C11 0.015(2) 0.006(2) 0.016(2) 0.0003(17) 0.0023(18) 0.0078(18)
C12 0.021(2) 0.006(2) 0.016(2) 0.0031(17) 0.0080(18) 0.0102(18)
C13 0.016(2) 0.009(2) 0.019(2) 0.0027(17) 0.0093(18) 0.0093(18)
C14 0.012(2) 0.0008(18) 0.015(2) -0.0019(16) 0.0005(17) 0.0021(17)
C15 0.013(2) 0.0034(19) 0.013(2) 0.0009(16) -0.0005(17) 0.0028(17)
C16 0.013(2) 0.015(2) 0.017(2) 0.0017(18) 0.0011(18) 0.0066(19)
C17 0.012(2) 0.017(2) 0.013(2) 0.0067(18) 0.0018(17) 0.0075(19)
C18 0.016(2) 0.021(2) 0.013(2) 0.0051(18) 0.0038(18) 0.008(2)
C19 0.010(2) 0.013(2) 0.012(2) 0.0020(17) -0.0008(17) 0.0041(18)
C20 0.013(2) 0.012(2) 0.014(2) 0.0020(17) -0.0019(18) 0.0042(18)
C21 0.019(2) 0.008(2) 0.021(2) 0.0071(17) 0.0171(19) 0.0071(18)
C22 0.027(3) 0.037(3) 0.020(2) 0.016(2) 0.017(2) 0.021(2)
C26 0.015(2) 0.012(2) 0.014(2) 0.0014(17) 0.0040(17) 0.0110(18)
C27 0.022(3) 0.020(2) 0.015(2) 0.0003(19) 0.0023(19) 0.011(2)
C28 0.015(2) 0.018(2) 0.013(2) -0.0039(18) 0.0056(18) 0.0047(19)
C29 0.017(2) 0.025(3) 0.020(2) -0.009(2) 0.0026(19) 0.006(2)
C30 0.031(3) 0.020(2) 0.029(3) -0.005(2) -0.004(2) 0.005(2)
C31 0.009(2) 0.0029(19) 0.015(2) 0.0002(16) 0.0005(17) 0.0029(17)
C32 0.005(2) 0.0019(18) 0.012(2) 0.0006(16) 0.0014(16) -0.0026(16)
C33 0.010(2) 0.0031(18) 0.0075(19) -0.0010(15) 0.0019(16) 0.0047(16)
C34 0.016(2) 0.011(2) 0.017(2) -0.0040(17) 0.0032(18) 0.0102(18)
C35 0.027(3) 0.012(2) 0.025(2) 0.0043(18) 0.009(2) 0.017(2)
C36 0.011(2) 0.012(2) 0.017(2) 0.0042(17) 0.0021(17) 0.0107(18)
C37 0.010(2) 0.0067(19) 0.0084(19) 0.0039(16) 0.0010(16) 0.0036(17)
C38 0.011(2) 0.009(2) 0.014(2) 0.0015(17) 0.0003(17) 0.0034(17)
C39 0.023(3) 0.025(2) 0.020(2) -0.005(2) 0.009(2) 0.010(2)
C40 0.029(3) 0.024(3) 0.038(3) 0.007(2) 0.003(2) 0.006(2)
Ni2 0.0149(4) 0.0243(4) 0.0162(3) 0.0062(3) 0.0051(3) 0.0086(3)
N5 0.028(3) 0.034(3) 0.022(2) 0.006(2) 0.004(2) 0.019(2)
N6 0.013(2) 0.049(3) 0.019(2) 0.004(2) 0.0025(18) 0.011(2)
N7 0.021(2) 0.014(2) 0.018(2) 0.0025(17) -0.0002(18) 0.0011(19)
N8 0.012(2) 0.026(2) 0.022(2) 0.0026(19) 0.0043(18) 0.003(2)
C41 0.032(3) 0.029(3) 0.021(3) 0.006(2) 0.001(2) 0.014(2)
C42 0.046(3) 0.035(3) 0.026(3) 0.004(2) -0.005(2) 0.020(3)
C43 0.043(3) 0.040(3) 0.041(3) -0.001(3) -0.003(3) 0.027(3)
C44 0.031(3) 0.039(3) 0.029(3) 0.000(2) -0.002(2) 0.023(3)
C45 0.030(3) 0.051(3) 0.030(3) -0.006(2) -0.005(2) 0.023(3)
C46 0.016(3) 0.050(3) 0.021(3) -0.004(2) 0.002(2) 0.013(2)
C47 0.024(3) 0.062(4) 0.025(3) -0.006(3) 0.005(2) 0.016(3)
C48 0.023(3) 0.063(4) 0.026(3) 0.001(3) 0.006(2) 0.005(3)
C49 0.017(3) 0.044(3) 0.019(3) 0.000(2) 0.000(2) 0.000(2)
C50 0.024(3) 0.033(3) 0.017(2) 0.002(2) -0.002(2) -0.007(2)
C51 0.029(3) 0.021(2) 0.019(2) 0.001(2) -0.003(2) -0.002(2)
C52 0.048(3) 0.022(3) 0.030(3) 0.004(2) -0.011(3) 0.008(2)
C53 0.044(3) 0.023(3) 0.031(3) -0.006(2) -0.010(2) 0.017(2)
C54 0.025(3) 0.016(2) 0.022(2) -0.0038(19) -0.004(2) 0.008(2)
C55 0.025(3) 0.028(3) 0.030(3) -0.009(2) -0.002(2) 0.013(2)
C56 0.017(3) 0.027(3) 0.027(3) -0.001(2) 0.006(2) 0.008(2)
C57 0.024(3) 0.044(3) 0.033(3) 0.001(2) 0.011(2) 0.010(2)
C58 0.028(3) 0.041(3) 0.029(3) 0.006(2) 0.013(2) 0.005(2)
C59 0.022(3) 0.025(3) 0.020(2) 0.004(2) 0.009(2) 0.002(2)
C60 0.031(3) 0.025(3) 0.024(3) 0.008(2) 0.008(2) 0.006(2)
C61 0.022(3) 0.049(3) 0.034(3) -0.013(2) -0.004(2) 0.019(3)
C62 0.026(3) 0.020(2) 0.036(3) -0.007(2) -0.003(2) 0.014(2)
C63 0.018(3) 0.017(2) 0.035(3) -0.006(2) -0.001(2) 0.009(2)
C64 0.020(3) 0.014(2) 0.038(3) 0.002(2) 0.001(2) 0.008(2)
C65 0.028(3) 0.036(3) 0.067(4) 0.005(3) 0.012(3) 0.023(3)
C69 0.035(3) 0.032(3) 0.044(3) 0.014(3) -0.010(3) 0.005(2)
C70 0.035(3) 0.033(3) 0.042(3) 0.004(3) 0.006(3) 0.001(3)
C76 0.038(3) 0.032(3) 0.027(3) 0.012(2) 0.009(2) 0.008(2)
C77 0.026(3) 0.030(3) 0.021(2) 0.009(2) 0.006(2) 0.011(2)
C78 0.031(3) 0.035(3) 0.044(3) 0.012(3) -0.010(2) 0.015(2)
C79 0.060(4) 0.044(3) 0.067(4) 0.026(3) -0.025(3) 0.016(3)
Ni3 0.0180(4) 0.0222(4) 0.0163(3) 0.0045(3) 0.0028(3) 0.0030(3)
N9 0.016(2) 0.035(3) 0.017(2) 0.004(2) 0.0006(19) -0.003(2)
N10 0.014(2) 0.019(2) 0.021(2) -0.0016(18) 0.0026(18) -0.0003(19)
N11 0.032(3) 0.021(2) 0.020(2) 0.0060(19) 0.001(2) 0.000(2)
N12 0.017(2) 0.024(2) 0.018(2) 0.0014(18) -0.0013(18) 0.003(2)
C81 0.020(3) 0.021(2) 0.019(2) 0.000(2) 0.000(2) 0.004(2)
C82 0.027(3) 0.021(2) 0.024(3) -0.001(2) -0.001(2) 0.007(2)
C83 0.026(3) 0.028(3) 0.027(3) -0.005(2) 0.000(2) 0.013(2)
C84 0.024(3) 0.021(2) 0.015(2) -0.0031(19) 0.000(2) 0.004(2)
C85 0.022(3) 0.039(3) 0.026(3) -0.004(2) 0.001(2) 0.007(2)
C86 0.021(3) 0.040(3) 0.028(3) 0.005(2) 0.008(2) 0.005(2)
C87 0.029(3) 0.068(4) 0.034(3) 0.008(3) 0.007(2) 0.013(3)
C88 0.031(3) 0.068(4) 0.030(3) 0.013(3) 0.010(2) 0.007(3)
C89 0.025(3) 0.043(3) 0.022(3) 0.006(2) 0.004(2) 0.001(2)
C90 0.031(3) 0.037(3) 0.025(3) 0.010(2) 0.007(2) 0.003(2)
C91 0.030(3) 0.023(3) 0.020(3) 0.004(2) 0.000(2) -0.002(2)
C92 0.052(3) 0.030(3) 0.026(3) 0.006(2) -0.002(2) 0.013(3)
C93 0.064(4) 0.031(3) 0.033(3) 0.002(2) -0.002(3) 0.025(3)
C94 0.042(3) 0.021(3) 0.028(3) 0.001(2) -0.002(2) 0.009(2)
C95 0.044(3) 0.032(3) 0.026(3) 0.000(2) -0.003(2) 0.014(3)
C96 0.022(3) 0.022(2) 0.021(2) -0.002(2) -0.001(2) 0.007(2)
C97 0.023(3) 0.030(3) 0.023(3) -0.002(2) 0.002(2) 0.014(2)
C98 0.020(3) 0.031(3) 0.024(3) 0.001(2) 0.003(2) 0.009(2)
C99 0.017(3) 0.025(3) 0.019(2) 0.000(2) -0.0023(19) 0.005(2)
C100 0.018(3) 0.019(2) 0.018(2) -0.0007(19) 0.0010(19) 0.002(2)
C101 0.029(3) 0.062(4) 0.035(3) 0.003(3) 0.004(2) 0.015(3)
C106 0.037(3) 0.042(3) 0.026(3) 0.014(2) 0.012(2) 0.008(3)
C107 0.024(3) 0.036(3) 0.019(2) 0.008(2) 0.002(2) 0.014(2)
C108 0.038(3) 0.038(3) 0.025(3) 0.013(2) 0.001(2) 0.020(3)
C109 0.042(3) 0.036(3) 0.033(3) 0.016(2) 0.008(2) 0.014(3)
C110 0.075(4) 0.044(3) 0.044(3) 0.017(3) 0.013(3) 0.014(3)
C111 0.066(4) 0.040(3) 0.030(3) -0.005(2) -0.011(3) 0.028(3)
C112 0.067(4) 0.056(4) 0.047(3) -0.023(3) -0.015(3) 0.049(3)
C115 0.063(4) 0.054(3) 0.056(4) -0.006(3) -0.014(3) 0.049(3)
C116 0.032(3) 0.028(3) 0.023(3) 0.005(2) 0.007(2) 0.010(2)
C119 0.045(3) 0.042(3) 0.051(3) 0.012(3) -0.004(3) 0.014(3)
C120 0.057(4) 0.047(4) 0.069(4) 0.021(3) -0.001(3) 0.004(3)
Ni4 0.0119(3) 0.0074(3) 0.0109(3) -0.0011(2) 0.0018(2) 0.0073(2)
N14 0.011(2) 0.0050(18) 0.013(2) 0.0024(15) 0.0052(16) 0.0017(16)
N15 0.017(2) 0.0076(19) 0.013(2) 0.0001(15) 0.0033(17) 0.0088(17)
N16 0.012(2) 0.017(2) 0.010(2) -0.0001(16) 0.0017(16) 0.0124(18)
C121 0.012(2) 0.007(2) 0.011(2) 0.0004(16) 0.0027(17) 0.0048(17)
C122 0.017(2) 0.013(2) 0.009(2) -0.0004(17) 0.0039(18) 0.0076(19)
C123 0.020(3) 0.017(2) 0.019(2) -0.0038(19) 0.0038(19) 0.012(2)
C124 0.013(2) 0.006(2) 0.015(2) -0.0023(17) 0.0000(17) 0.0042(18)
C125 0.008(2) 0.0028(19) 0.016(2) -0.0005(16) 0.0032(17) 0.0012(17)
C126 0.011(2) 0.0056(19) 0.017(2) 0.0018(17) 0.0033(17) 0.0038(17)
C127 0.009(2) 0.010(2) 0.019(2) 0.0045(17) 0.0006(17) 0.0040(18)
C128 0.011(2) 0.013(2) 0.019(2) 0.0096(18) 0.0034(18) 0.0055(18)
C129 0.014(2) 0.010(2) 0.018(2) 0.0052(18) 0.0030(18) 0.0051(18)
C130 0.014(2) 0.010(2) 0.013(2) 0.0008(17) -0.0005(18) 0.0034(18)
C131 0.019(2) 0.008(2) 0.014(2) 0.0010(17) 0.0017(18) 0.0041(18)
C132 0.026(3) 0.015(2) 0.012(2) 0.0009(18) 0.0080(19) 0.011(2)
C133 0.019(2) 0.011(2) 0.018(2) 0.0036(17) 0.0119(19) 0.0076(19)
C134 0.014(2) 0.010(2) 0.013(2) -0.0029(17) 0.0021(18) 0.0030(18)
C135 0.007(2) 0.009(2) 0.012(2) -0.0030(16) 0.0005(17) 0.0016(17)
C136 0.009(2) 0.018(2) 0.017(2) -0.0008(18) 0.0018(18) 0.0095(19)
C137 0.015(2) 0.026(2) 0.018(2) 0.0057(19) 0.0041(19) 0.015(2)
C138 0.013(2) 0.018(2) 0.014(2) 0.0058(18) 0.0021(18) 0.0102(19)
C139 0.011(2) 0.011(2) 0.011(2) 0.0014(17) 0.0003(17) 0.0075(18)
C140 0.009(2) 0.008(2) 0.012(2) -0.0001(17) -0.0022(17) 0.0043(17)
C141 0.013(2) 0.0041(19) 0.020(2) 0.0034(17) 0.0049(18) 0.0068(17)
C142 0.014(2) 0.008(2) 0.018(2) 0.0051(17) 0.0043(18) 0.0032(18)
C143 0.017(2) 0.007(2) 0.024(2) 0.0044(18) 0.0022(19) 0.0048(18)
C144 0.017(2) 0.017(2) 0.022(2) 0.0086(19) 0.0019(19) 0.0029(19)
C145 0.017(2) 0.021(2) 0.025(2) 0.010(2) 0.004(2) 0.005(2)
C146 0.024(3) 0.020(2) 0.014(2) 0.0023(19) 0.0021(19) 0.011(2)
C147 0.024(3) 0.024(2) 0.017(2) 0.002(2) 0.001(2) 0.010(2)
C148 0.022(3) 0.022(2) 0.018(2) 0.0003(19) 0.007(2) 0.010(2)
C149 0.016(2) 0.024(2) 0.024(2) -0.003(2) 0.0048(19) 0.011(2)
C150 0.025(3) 0.022(2) 0.034(3) 0.002(2) 0.000(2) 0.011(2)
C151 0.006(2) 0.012(2) 0.012(2) 0.0006(17) 0.0024(16) 0.0035(17)
C152 0.008(2) 0.007(2) 0.018(2) 0.0013(17) 0.0040(17) -0.0001(17)
C153 0.010(2) 0.008(2) 0.014(2) 0.0030(16) 0.0076(17) 0.0033(17)
C154 0.011(2) 0.011(2) 0.0059(19) 0.0011(16) 0.0065(16) 0.0014(17)
C155 0.018(2) 0.010(2) 0.013(2) 0.0012(17) 0.0098(18) 0.0063(18)
C156 0.012(2) 0.014(2) 0.010(2) 0.0018(17) 0.0029(17) 0.0054(18)
C157 0.008(2) 0.009(2) 0.008(2) 0.0018(16) 0.0012(16) 0.0036(17)
C158 0.010(2) 0.015(2) 0.008(2) -0.0003(17) 0.0030(16) -0.0024(18)
C159 0.014(2) 0.022(2) 0.020(2) -0.0016(19) 0.0074(19) 0.004(2)
C160 0.030(3) 0.020(2) 0.027(3) 0.003(2) 0.009(2) 0.003(2)

loop_
_cod_changelog_entry_id
_cod_changelog_entry_author
_cod_changelog_entry_date
_cod_changelog_entry_text
1 'Vaitkus, Antanas' 2021-10-23T20:15:00+03:00 'Updated bibliographic information.'
